data_4108083
loop_
_publ_author_name
'Prakash B. Palde'
'Peter C. Gareiss'
'Benjamin L. Miller'

_publ_section_title
;
 Selective Recognition of Alkyl Pyranosides in Protic and Aprotic Solvents
;
_journal_name_full 'Journal of the American Chemical Society'
_journal_page_first 9566
_journal_page_last 9573
_journal_paper_doi 10.1021/ja802229f
_journal_volume 130
_journal_year 2008
_chemical_formula_moiety 'C24 H18 N6'
_chemical_formula_sum 'C24 H18 N6'
_chemical_formula_weight 390.44
_chemical_name_common milpp02
_chemical_name_systematic
;
 ?
;
_space_group_IT_number 14
_symmetry_cell_setting monoclinic
_symmetry_space_group_name_Hall '-P 2yn'
_symmetry_space_group_name_H-M 'P 1 21/n 1'
_atom_sites_solution_hydrogens geom
_atom_sites_solution_primary direct
_atom_sites_solution_secondary difmap
_audit_creation_method SHELXL-97
_cell_angle_alpha 90.00
_cell_angle_beta 94.161(5)
_cell_angle_gamma 90.00
_cell_formula_units_Z 8
_cell_length_a 4.8960(13)
_cell_length_b 39.526(10)
_cell_length_c 21.594(6)
_cell_measurement_reflns_used 5894
_cell_measurement_temperature 100.0(1)
_cell_measurement_theta_max 29.04
_cell_measurement_theta_min 2.27
_cell_volume 4167.8(19)
_computing_cell_refinement 'SAINT, Bruker'
_computing_data_collection 'APEX2, Bruker'
_computing_data_reduction 'SAINT, Bruker'
_computing_molecular_graphics 'SHELXTL, Bruker'
_computing_publication_material 'Bruker SHELXTL'
_computing_structure_refinement 'SHELXL-97 (Sheldrick, 1997)'
_computing_structure_solution 'SIR97, CNR-IC'
_diffrn_ambient_temperature 100.0(1)
_diffrn_measured_fraction_theta_full 1.000
_diffrn_measured_fraction_theta_max 1.000
_diffrn_measurement_device_type 'Bruker SMART APEX II CCD Platform'
_diffrn_measurement_method 'area detector, \w scans per \f'
_diffrn_radiation_monochromator graphite
_diffrn_radiation_source 'fine-focus sealed tube'
_diffrn_radiation_type MoK\a
_diffrn_radiation_wavelength 0.71073
_diffrn_reflns_av_R_equivalents 0.0809
_diffrn_reflns_av_sigmaI/netI 0.0963
_diffrn_reflns_limit_h_max 6
_diffrn_reflns_limit_h_min -6
_diffrn_reflns_limit_k_max 48
_diffrn_reflns_limit_k_min -52
_diffrn_reflns_limit_l_max 28
_diffrn_reflns_limit_l_min -28
_diffrn_reflns_number 40327
_diffrn_reflns_theta_full 28.28
_diffrn_reflns_theta_max 28.28
_diffrn_reflns_theta_min 1.08
_exptl_absorpt_coefficient_mu 0.078
_exptl_absorpt_correction_T_max 0.9984
_exptl_absorpt_correction_T_min 0.9622
_exptl_absorpt_correction_type multi-scan
_exptl_absorpt_process_details 'SADABS, R. Blessing, 1995'
_exptl_crystal_colour colorless
_exptl_crystal_density_diffrn 1.244
_exptl_crystal_description needle
_exptl_crystal_F_000 1632
_exptl_crystal_size_max 0.50
_exptl_crystal_size_mid 0.10
_exptl_crystal_size_min 0.02
_refine_diff_density_max 0.318
_refine_diff_density_min -0.230
_refine_diff_density_rms 0.051
_refine_ls_extinction_method none
_refine_ls_goodness_of_fit_ref 0.981
_refine_ls_hydrogen_treatment refall
_refine_ls_matrix_type full
_refine_ls_number_parameters 685
_refine_ls_number_reflns 10362
_refine_ls_number_restraints 0
_refine_ls_restrained_S_all 0.981
_refine_ls_R_factor_all 0.1347
_refine_ls_R_factor_gt 0.0656
_refine_ls_shift/su_max 0.001
_refine_ls_shift/su_mean 0.000
_refine_ls_structure_factor_coef Fsqd
_refine_ls_weighting_details 'calc w=1/[\s^2^(Fo^2^)+(0.0642P)^2^+0.0000P] where P=(Fo^2^+2Fc^2^)/3'
_refine_ls_weighting_scheme calc
_refine_ls_wR_factor_gt 0.1287
_refine_ls_wR_factor_ref 0.1500
_reflns_number_gt 5489
_reflns_number_total 10362
_reflns_threshold_expression >2sigma(I)
_cod_data_source_file ja802229f-file002.cif
_cod_data_source_block milpp02
_cod_database_code 4108083

loop_
_symmetry_equiv_pos_as_xyz
'x, y, z'
'-x+1/2, y+1/2, -z+1/2'
'-x, -y, -z'
'x-1/2, -y-1/2, z-1/2'

loop_
_atom_site_label
_atom_site_type_symbol
_atom_site_fract_x
_atom_site_fract_y
_atom_site_fract_z
_atom_site_U_iso_or_equiv
_atom_site_adp_type
_atom_site_occupancy
_atom_site_symmetry_multiplicity
_atom_site_calc_flag
N1 N 0.3369(4) 0.67429(5) 0.43229(9) 0.0311(5) Uani 1 1 d
N2 N -0.4845(5) 0.59990(6) 0.32615(10) 0.0480(6) Uani 1 1 d
N3 N 0.7882(4) 0.54678(5) 0.64832(8) 0.0268(4) Uani 1 1 d
N4 N 0.1346(5) 0.45283(5) 0.53661(10) 0.0370(5) Uani 1 1 d
N5 N -0.0073(4) 0.63993(5) 0.72189(8) 0.0309(5) Uani 1 1 d
N6 N -0.0149(10) 0.77400(9) 0.76183(15) 0.1150(15) Uani 1 1 d
C1 C 0.3587(5) 0.63978(5) 0.52602(9) 0.0203(5) Uani 1 1 d
H1 H 0.548(5) 0.6512(5) 0.5290(10) 0.025(6) Uiso 1 1 d
C2 C 0.3955(5) 0.60175(6) 0.53555(10) 0.0232(5) Uani 1 1 d
H2A H 0.500(5) 0.5919(6) 0.5014(10) 0.028(6) Uiso 1 1 d
H2B H 0.222(5) 0.5908(5) 0.5324(9) 0.020(6) Uiso 1 1 d
C3 C 0.5311(5) 0.59310(5) 0.59954(9) 0.0212(5) Uani 1 1 d
H3 H 0.716(5) 0.6029(6) 0.6033(10) 0.026(6) Uiso 1 1 d
C4 C 0.3621(5) 0.60777(6) 0.65027(10) 0.0225(5) Uani 1 1 d
H4A H 0.457(5) 0.6022(6) 0.6906(11) 0.027(6) Uiso 1 1 d
H4B H 0.176(5) 0.5962(6) 0.6497(10) 0.024(6) Uiso 1 1 d
C5 C 0.3183(5) 0.64584(6) 0.64226(10) 0.0224(5) Uani 1 1 d
H5 H 0.496(5) 0.6569(5) 0.6473(9) 0.021(6) Uiso 1 1 d
C6 C 0.1900(5) 0.65451(6) 0.57681(9) 0.0214(5) Uani 1 1 d
H6A H -0.002(5) 0.6448(5) 0.5704(9) 0.019(6) Uiso 1 1 d
H6B H 0.170(4) 0.6793(6) 0.5720(9) 0.023(6) Uiso 1 1 d
C7 C 0.2295(5) 0.64811(5) 0.46218(9) 0.0223(5) Uani 1 1 d
C8 C 0.0134(5) 0.62941(6) 0.43533(10) 0.0244(5) Uani 1 1 d
H8 H -0.059(5) 0.6118(6) 0.4550(11) 0.030(7) Uiso 1 1 d
C9 C -0.0945(5) 0.63732(6) 0.37608(10) 0.0275(5) Uani 1 1 d
C10 C 0.0134(6) 0.66424(7) 0.34503(12) 0.0368(6) Uani 1 1 d
H10 H -0.062(6) 0.6704(7) 0.3051(14) 0.056(9) Uiso 1 1 d
C11 C 0.2269(6) 0.68167(7) 0.37526(12) 0.0412(7) Uani 1 1 d
H11 H 0.320(6) 0.7004(7) 0.3526(12) 0.055(8) Uiso 1 1 d
C12 C -0.3144(6) 0.61696(6) 0.34764(11) 0.0332(6) Uani 1 1 d
C13 C 0.5738(5) 0.55561(6) 0.60915(9) 0.0232(5) Uani 1 1 d
C14 C 0.4033(5) 0.53142(6) 0.57992(10) 0.0246(5) Uani 1 1 d
H14 H 0.250(5) 0.5384(6) 0.5535(11) 0.034(7) Uiso 1 1 d
C15 C 0.4555(5) 0.49736(6) 0.59154(10) 0.0243(5) Uani 1 1 d
C16 C 0.6756(5) 0.48796(6) 0.63148(10) 0.0285(5) Uani 1 1 d
H16 H 0.724(5) 0.4646(6) 0.6406(10) 0.034(7) Uiso 1 1 d
C17 C 0.8346(5) 0.51368(6) 0.65861(10) 0.0291(5) Uani 1 1 d
H17 H 1.001(5) 0.5092(6) 0.6890(10) 0.027(6) Uiso 1 1 d
C18 C 0.2793(5) 0.47223(6) 0.56137(11) 0.0283(5) Uani 1 1 d
C19 C 0.1482(5) 0.66093(6) 0.69099(9) 0.0260(5) Uani 1 1 d
C20 C 0.1485(6) 0.69559(7) 0.70096(11) 0.0401(7) Uani 1 1 d
H20 H 0.249(5) 0.7107(6) 0.6793(11) 0.038(7) Uiso 1 1 d
C21 C -0.0128(7) 0.70880(7) 0.74465(12) 0.0495(8) Uani 1 1 d
C22 C -0.1713(7) 0.68714(8) 0.77822(12) 0.0465(8) Uani 1 1 d
H22 H -0.285(5) 0.6945(6) 0.8096(11) 0.039(7) Uiso 1 1 d
C23 C -0.1613(6) 0.65338(8) 0.76488(11) 0.0406(7) Uani 1 1 d
H23 H -0.262(6) 0.6348(7) 0.7893(12) 0.051(8) Uiso 1 1 d
C24 C -0.0179(9) 0.74514(9) 0.75436(14) 0.0743(12) Uani 1 1 d
N7 N 0.5041(5) 0.71199(5) 0.90556(9) 0.0408(6) Uani 1 1 d
N8 N 0.0886(8) 0.77232(8) 1.09883(13) 0.0933(12) Uani 1 1 d
N9 N 0.2665(4) 0.58621(5) 0.82949(8) 0.0289(5) Uani 1 1 d
N10 N -0.2494(5) 0.48248(5) 0.93130(9) 0.0380(5) Uani 1 1 d
N11 N 1.0975(4) 0.61667(5) 1.12150(9) 0.0333(5) Uani 1 1 d
N12 N 0.5964(5) 0.51588(6) 1.23492(9) 0.0422(6) Uani 1 1 d
C25 C 0.6226(5) 0.66052(6) 0.96180(10) 0.0242(5) Uani 1 1 d
H25 H 0.794(4) 0.6619(5) 0.9407(9) 0.018(6) Uiso 1 1 d
C26 C 0.4280(5) 0.63633(6) 0.92473(10) 0.0237(5) Uani 1 1 d
H26A H 0.245(5) 0.6375(5) 0.9439(10) 0.024(6) Uiso 1 1 d
H26B H 0.392(4) 0.6438(5) 0.8818(10) 0.021(6) Uiso 1 1 d
C27 C 0.5327(5) 0.59966(6) 0.92521(10) 0.0234(5) Uani 1 1 d
H27 H 0.702(5) 0.5998(5) 0.9031(10) 0.022(6) Uiso 1 1 d
C28 C 0.6029(5) 0.58745(6) 0.99136(10) 0.0237(5) Uani 1 1 d
H28A H 0.680(5) 0.5636(6) 0.9914(10) 0.034(7) Uiso 1 1 d
H28B H 0.439(5) 0.5864(5) 1.0148(9) 0.019(6) Uiso 1 1 d
C29 C 0.8056(5) 0.61092(6) 1.02686(10) 0.0241(5) Uani 1 1 d
H29 H 0.977(5) 0.6103(6) 1.0022(10) 0.027(6) Uiso 1 1 d
C30 C 0.6892(5) 0.64707(6) 1.02779(11) 0.0259(5) Uani 1 1 d
H30A H 0.826(5) 0.6623(6) 1.0535(10) 0.028(6) Uiso 1 1 d
H30B H 0.512(5) 0.6472(5) 1.0508(9) 0.020(6) Uiso 1 1 d
C31 C 0.5038(5) 0.69592(6) 0.96049(10) 0.0278(5) Uani 1 1 d
C32 C 0.3933(6) 0.71103(7) 1.01047(12) 0.0366(6) Uani 1 1 d
H32 H 0.392(5) 0.6998(6) 1.0512(12) 0.041(7) Uiso 1 1 d
C33 C 0.2816(6) 0.74331(7) 1.00398(12) 0.0396(7) Uani 1 1 d
C34 C 0.2822(6) 0.75976(7) 0.94846(13) 0.0427(7) Uani 1 1 d
H34 H 0.200(5) 0.7816(7) 0.9452(11) 0.038(7) Uiso 1 1 d
C35 C 0.3975(7) 0.74289(7) 0.90063(13) 0.0479(8) Uani 1 1 d
H35 H 0.396(6) 0.7529(8) 0.8599(14) 0.068(9) Uiso 1 1 d
C36 C 0.1722(8) 0.75971(8) 1.05658(15) 0.0639(10) Uani 1 1 d
C37 C 0.3247(5) 0.57738(6) 0.88929(9) 0.0234(5) Uani 1 1 d
C38 C 0.1967(5) 0.55028(6) 0.91615(10) 0.0236(5) Uani 1 1 d
H38 H 0.245(5) 0.5435(6) 0.9596(11) 0.030(6) Uiso 1 1 d
C39 C -0.0037(5) 0.53240(6) 0.88060(10) 0.0246(5) Uani 1 1 d
C40 C -0.0699(5) 0.54196(6) 0.81919(10) 0.0293(6) Uani 1 1 d
H40 H -0.208(5) 0.5297(6) 0.7937(11) 0.032(7) Uiso 1 1 d
C41 C 0.0742(6) 0.56860(6) 0.79610(11) 0.0315(6) Uani 1 1 d
H41 H 0.029(5) 0.5760(6) 0.7536(11) 0.028(6) Uiso 1 1 d
C42 C -0.1430(5) 0.50453(6) 0.90812(10) 0.0280(5) Uani 1 1 d
C43 C 0.8873(5) 0.59944(6) 1.09249(10) 0.0256(5) Uani 1 1 d
C44 C 0.7538(5) 0.57350(6) 1.12119(10) 0.0260(5) Uani 1 1 d
H44 H 0.598(5) 0.5604(6) 1.0983(10) 0.030(6) Uiso 1 1 d
C45 C 0.8404(5) 0.56510(6) 1.18246(10) 0.0295(6) Uani 1 1 d
C46 C 1.0524(5) 0.58287(7) 1.21254(11) 0.0351(6) Uani 1 1 d
H46 H 1.113(4) 0.5780(5) 1.2511(10) 0.020(6) Uiso 1 1 d
C47 C 1.1736(6) 0.60807(7) 1.18045(12) 0.0376(6) Uani 1 1 d
H47 H 1.326(6) 0.6216(7) 1.1995(12) 0.051(8) Uiso 1 1 d
C48 C 0.7041(5) 0.53805(7) 1.21219(10) 0.0336(6) Uani 1 1 d

loop_
_atom_site_aniso_label
_atom_site_aniso_U_11
_atom_site_aniso_U_22
_atom_site_aniso_U_33
_atom_site_aniso_U_23
_atom_site_aniso_U_13
_atom_site_aniso_U_12
N1 0.0361(13) 0.0254(11) 0.0317(10) 0.0113(9) 0.0004(9) -0.0056(10)
N2 0.0536(16) 0.0446(15) 0.0428(13) -0.0058(11) -0.0161(12) -0.0004(13)
N3 0.0307(12) 0.0239(11) 0.0256(9) 0.0032(8) -0.0006(9) -0.0005(9)
N4 0.0419(14) 0.0225(12) 0.0463(13) -0.0001(10) 0.0006(11) -0.0020(10)
N5 0.0336(12) 0.0367(12) 0.0225(9) 0.0026(9) 0.0035(9) 0.0024(10)
N6 0.219(5) 0.056(2) 0.075(2) -0.0213(17) 0.044(2) 0.037(3)
C1 0.0208(13) 0.0172(11) 0.0226(10) 0.0002(9) -0.0007(9) -0.0024(10)
C2 0.0276(14) 0.0190(12) 0.0229(11) 0.0003(9) 0.0004(10) -0.0005(11)
C3 0.0210(13) 0.0183(12) 0.0239(11) 0.0017(9) -0.0011(9) -0.0013(10)
C4 0.0245(13) 0.0200(12) 0.0223(11) 0.0011(9) -0.0033(10) -0.0039(10)
C5 0.0231(13) 0.0209(12) 0.0231(11) -0.0003(9) 0.0012(10) -0.0022(10)
C6 0.0228(13) 0.0190(13) 0.0223(11) 0.0017(9) 0.0010(9) -0.0001(10)
C7 0.0279(13) 0.0170(12) 0.0223(11) 0.0000(9) 0.0045(9) 0.0000(10)
C8 0.0304(14) 0.0191(12) 0.0237(11) 0.0019(9) 0.0026(10) -0.0011(11)
C9 0.0320(14) 0.0267(13) 0.0235(11) -0.0013(10) 0.0000(10) 0.0030(11)
C10 0.0432(17) 0.0395(16) 0.0270(13) 0.0102(11) -0.0019(12) 0.0016(14)
C11 0.0486(18) 0.0341(16) 0.0403(15) 0.0168(12) -0.0001(13) -0.0082(14)
C12 0.0416(16) 0.0322(14) 0.0247(12) -0.0017(11) -0.0048(11) 0.0051(13)
C13 0.0251(13) 0.0230(12) 0.0217(10) 0.0018(9) 0.0038(10) -0.0010(10)
C14 0.0265(14) 0.0205(12) 0.0267(11) 0.0042(10) 0.0001(10) 0.0011(11)
C15 0.0277(13) 0.0213(12) 0.0240(11) 0.0007(9) 0.0018(10) -0.0027(10)
C16 0.0378(15) 0.0185(13) 0.0298(12) 0.0035(10) 0.0066(11) 0.0025(12)
C17 0.0324(15) 0.0284(14) 0.0260(12) 0.0056(10) -0.0014(11) 0.0031(12)
C18 0.0363(15) 0.0164(12) 0.0325(12) 0.0031(10) 0.0053(11) 0.0015(11)
C19 0.0327(14) 0.0261(13) 0.0188(10) 0.0001(9) -0.0008(10) 0.0030(11)
C20 0.062(2) 0.0305(16) 0.0290(13) -0.0008(11) 0.0124(13) 0.0036(14)
C21 0.077(2) 0.0405(17) 0.0323(14) -0.0057(12) 0.0087(15) 0.0170(16)
C22 0.057(2) 0.059(2) 0.0254(13) -0.0001(13) 0.0141(13) 0.0191(16)
C23 0.0420(17) 0.0545(19) 0.0255(13) 0.0034(12) 0.0052(12) 0.0069(15)
C24 0.129(4) 0.051(2) 0.0464(18) -0.0109(16) 0.033(2) 0.023(2)
N7 0.0596(16) 0.0298(12) 0.0344(11) 0.0067(9) 0.0127(11) 0.0124(11)
N8 0.152(3) 0.069(2) 0.0641(19) 0.0034(16) 0.043(2) 0.057(2)
N9 0.0329(12) 0.0293(11) 0.0245(10) 0.0050(8) 0.0024(9) 0.0005(10)
N10 0.0499(15) 0.0325(13) 0.0314(11) 0.0042(9) 0.0003(10) -0.0084(11)
N11 0.0250(12) 0.0409(13) 0.0328(11) 0.0028(9) -0.0057(9) -0.0002(10)
N12 0.0508(15) 0.0444(14) 0.0310(11) 0.0093(10) 0.0008(10) 0.0043(12)
C25 0.0214(13) 0.0235(13) 0.0283(11) 0.0041(9) 0.0061(10) 0.0051(10)
C26 0.0235(13) 0.0236(13) 0.0243(11) 0.0056(9) 0.0043(10) 0.0041(10)
C27 0.0237(13) 0.0236(13) 0.0232(11) 0.0042(9) 0.0041(10) 0.0025(10)
C28 0.0239(13) 0.0236(13) 0.0241(11) 0.0041(9) 0.0058(10) 0.0043(11)
C29 0.0199(12) 0.0268(13) 0.0255(11) 0.0045(9) 0.0018(10) 0.0034(10)
C30 0.0229(13) 0.0259(13) 0.0288(12) 0.0016(10) 0.0016(11) 0.0027(11)
C31 0.0263(14) 0.0274(13) 0.0298(12) 0.0020(10) 0.0038(10) 0.0027(11)
C32 0.0444(17) 0.0333(15) 0.0332(13) 0.0061(11) 0.0100(12) 0.0117(13)
C33 0.0458(18) 0.0358(15) 0.0378(14) -0.0018(12) 0.0069(13) 0.0149(13)
C34 0.055(2) 0.0289(15) 0.0442(16) -0.0007(12) 0.0033(14) 0.0175(14)
C35 0.074(2) 0.0299(16) 0.0402(16) 0.0091(13) 0.0089(15) 0.0174(15)
C36 0.093(3) 0.051(2) 0.0505(18) 0.0031(15) 0.0216(18) 0.0375(19)
C37 0.0261(13) 0.0233(12) 0.0208(10) 0.0029(9) 0.0030(9) 0.0076(10)
C38 0.0268(14) 0.0222(12) 0.0219(11) 0.0021(9) 0.0029(10) 0.0086(10)
C39 0.0292(14) 0.0200(12) 0.0248(11) 0.0004(9) 0.0036(10) 0.0049(11)
C40 0.0349(15) 0.0308(14) 0.0219(11) -0.0010(10) 0.0000(11) 0.0011(12)
C41 0.0440(16) 0.0306(14) 0.0199(11) 0.0039(10) 0.0012(11) -0.0012(12)
C42 0.0344(15) 0.0256(13) 0.0238(11) -0.0009(10) -0.0008(10) 0.0026(11)
C43 0.0193(12) 0.0285(13) 0.0288(12) 0.0004(10) 0.0015(10) 0.0072(11)
C44 0.0253(14) 0.0291(13) 0.0234(11) 0.0010(10) -0.0002(10) 0.0068(11)
C45 0.0295(14) 0.0301(14) 0.0290(12) 0.0007(10) 0.0038(11) 0.0091(11)
C46 0.0333(15) 0.0478(17) 0.0228(12) 0.0042(12) -0.0071(11) 0.0056(13)
C47 0.0275(15) 0.0469(17) 0.0371(14) -0.0020(13) -0.0064(12) 0.0008(13)
C48 0.0387(16) 0.0403(16) 0.0212(11) 0.0051(11) -0.0015(11) 0.0090(13)

loop_
_atom_type_symbol
_atom_type_description
_atom_type_scat_dispersion_real
_atom_type_scat_dispersion_imag
_atom_type_scat_source
C C 0.0033 0.0016 'International Tables Vol C Tables 4.2.6.8 and 6.1.1.4'
H H 0.0000 0.0000 'International Tables Vol C Tables 4.2.6.8 and 6.1.1.4'
N N 0.0061 0.0033 'International Tables Vol C Tables 4.2.6.8 and 6.1.1.4'

loop_
_geom_angle_atom_site_label_1
_geom_angle_atom_site_label_2
_geom_angle_atom_site_label_3
_geom_angle
C11 N1 C7 117.6(2)
C17 N3 C13 118.1(2)
C19 N5 C23 117.8(2)
C7 C1 C2 112.04(18)
C7 C1 C6 110.99(18)
C2 C1 C6 109.98(18)
C7 C1 H1 106.1(12)
C2 C1 H1 109.0(12)
C6 C1 H1 108.6(12)
C1 C2 C3 112.45(18)
C1 C2 H2A 110.1(13)
C3 C2 H2A 111.5(13)
C1 C2 H2B 110.0(13)
C3 C2 H2B 106.8(13)
H2A C2 H2B 105.6(18)
C13 C3 C2 113.03(18)
C13 C3 C4 110.48(17)
C2 C3 C4 109.86(19)
C13 C3 H3 105.0(13)
C2 C3 H3 108.9(13)
C4 C3 H3 109.4(13)
C5 C4 C3 111.72(18)
C5 C4 H4A 112.1(13)
C3 C4 H4A 107.6(13)
C5 C4 H4B 108.8(13)
C3 C4 H4B 110.5(12)
H4A C4 H4B 106.0(18)
C19 C5 C4 112.94(18)
C19 C5 C6 109.99(19)
C4 C5 C6 111.53(18)
C19 C5 H5 106.2(13)
C4 C5 H5 108.2(13)
C6 C5 H5 107.7(12)
C1 C6 C5 111.46(19)
C1 C6 H6A 107.4(12)
C5 C6 H6A 110.6(12)
C1 C6 H6B 110.8(13)
C5 C6 H6B 110.3(12)
H6A C6 H6B 106.1(18)
N1 C7 C8 121.6(2)
N1 C7 C1 116.9(2)
C8 C7 C1 121.5(2)
C7 C8 C9 119.7(2)
C7 C8 H8 121.9(15)
C9 C8 H8 118.3(15)
C10 C9 C8 119.2(2)
C10 C9 C12 121.4(2)
C8 C9 C12 119.3(2)
C11 C10 C9 117.3(2)
C11 C10 H10 122.3(17)
C9 C10 H10 120.3(18)
N1 C11 C10 124.6(2)
N1 C11 H11 116.0(16)
C10 C11 H11 119.3(16)
N2 C12 C9 177.7(3)
N3 C13 C14 121.5(2)
N3 C13 C3 115.81(19)
C14 C13 C3 122.7(2)
C15 C14 C13 119.2(2)
C15 C14 H14 121.2(15)
C13 C14 H14 119.6(15)
C16 C15 C14 119.9(2)
C16 C15 C18 120.8(2)
C14 C15 C18 119.4(2)
C15 C16 C17 117.1(2)
C15 C16 H16 123.5(14)
C17 C16 H16 119.4(14)
N3 C17 C16 124.2(2)
N3 C17 H17 113.1(13)
C16 C17 H17 122.7(13)
N4 C18 C15 178.2(3)
N5 C19 C20 122.0(2)
N5 C19 C5 117.7(2)
C20 C19 C5 120.3(2)
C21 C20 C19 119.1(3)
C21 C20 H20 117.1(16)
C19 C20 H20 123.7(16)
C20 C21 C22 119.5(3)
C20 C21 C24 119.4(3)
C22 C21 C24 121.1(3)
C23 C22 C21 117.4(3)
C23 C22 H22 118.7(15)
C21 C22 H22 123.9(15)
N5 C23 C22 124.1(3)
N5 C23 H23 112.2(15)
C22 C23 H23 123.5(15)
N6 C24 C21 178.2(5)
C35 N7 C31 118.6(2)
C41 N9 C37 118.2(2)
C47 N11 C43 117.5(2)
C31 C25 C26 110.06(19)
C31 C25 C30 113.14(18)
C26 C25 C30 110.56(19)
C31 C25 H25 106.1(12)
C26 C25 H25 108.2(12)
C30 C25 H25 108.6(12)
C25 C26 C27 112.94(19)
C25 C26 H26A 107.0(12)
C27 C26 H26A 110.1(13)
C25 C26 H26B 111.7(13)
C27 C26 H26B 109.1(12)
H26A C26 H26B 105.8(17)
C37 C27 C28 113.14(19)
C37 C27 C26 109.44(19)
C28 C27 C26 110.95(19)
C37 C27 H27 108.1(12)
C28 C27 H27 108.4(12)
C26 C27 H27 106.5(13)
C27 C28 C29 111.91(19)
C27 C28 H28A 110.7(13)
C29 C28 H28A 109.6(14)
C27 C28 H28B 111.1(12)
C29 C28 H28B 107.1(12)
H28A C28 H28B 106.1(19)
C43 C29 C28 113.99(19)
C43 C29 C30 109.82(18)
C28 C29 C30 110.10(19)
C43 C29 H29 107.9(13)
C28 C29 H29 104.5(12)
C30 C29 H29 110.4(13)
C25 C30 C29 111.33(19)
C25 C30 H30A 112.6(12)
C29 C30 H30A 108.8(13)
C25 C30 H30B 108.5(12)
C29 C30 H30B 109.7(12)
H30A C30 H30B 105.8(17)
N7 C31 C32 120.7(2)
N7 C31 C25 115.3(2)
C32 C31 C25 123.9(2)
C31 C32 C33 119.5(2)
C31 C32 H32 122.1(15)
C33 C32 H32 118.4(15)
C34 C33 C32 120.0(2)
C34 C33 C36 120.1(2)
C32 C33 C36 119.9(2)
C33 C34 C35 117.0(3)
C33 C34 H34 117.9(15)
C35 C34 H34 125.1(15)
N7 C35 C34 124.2(3)
N7 C35 H35 115.3(19)
C34 C35 H35 120.5(19)
N8 C36 C33 178.8(4)
N9 C37 C38 122.0(2)
N9 C37 C27 115.27(19)
C38 C37 C27 122.75(19)
C37 C38 C39 118.8(2)
C37 C38 H38 121.3(14)
C39 C38 H38 119.9(14)
C38 C39 C40 119.5(2)
C38 C39 C42 119.62(19)
C40 C39 C42 120.9(2)
C41 C40 C39 117.4(2)
C41 C40 H40 122.0(14)
C39 C40 H40 120.6(14)
N9 C41 C40 124.1(2)
N9 C41 H41 117.1(14)
C40 C41 H41 118.8(14)
N10 C42 C39 178.3(3)
N11 C43 C44 122.3(2)
N11 C43 C29 115.1(2)
C44 C43 C29 122.6(2)
C43 C44 C45 118.6(2)
C43 C44 H44 121.3(13)
C45 C44 H44 120.1(13)
C46 C45 C44 119.4(2)
C46 C45 C48 121.9(2)
C44 C45 C48 118.7(2)
C47 C46 C45 118.1(2)
C47 C46 H46 120.4(15)
C45 C46 H46 121.5(15)
N11 C47 C46 124.1(3)
N11 C47 H47 114.0(16)
C46 C47 H47 121.8(16)
N12 C48 C45 178.4(3)

loop_
_geom_bond_atom_site_label_1
_geom_bond_atom_site_label_2
_geom_bond_distance
N1 C11 1.340(3)
N1 C7 1.346(3)
N2 C12 1.143(3)
N3 C17 1.344(3)
N3 C13 1.345(3)
N4 C18 1.149(3)
N5 C19 1.337(3)
N5 C23 1.347(3)
N6 C24 1.152(4)
C1 C7 1.511(3)
C1 C2 1.526(3)
C1 C6 1.535(3)
C1 H1 1.03(2)
C2 C3 1.528(3)
C2 H2A 1.01(2)
C2 H2B 0.95(2)
C3 C13 1.509(3)
C3 C4 1.534(3)
C3 H3 0.98(2)
C4 C5 1.528(3)
C4 H4A 0.98(2)
C4 H4B 1.02(2)
C5 C19 1.511(3)
C5 C6 1.543(3)
C5 H5 0.97(2)
C6 H6A 1.02(2)
C6 H6B 0.99(2)
C7 C8 1.383(3)
C8 C9 1.384(3)
C8 H8 0.90(2)
C9 C10 1.383(3)
C9 C12 1.445(4)
C10 C11 1.376(4)
C10 H10 0.95(3)
C11 H11 1.01(3)
C13 C14 1.390(3)
C14 C15 1.390(3)
C14 H14 0.95(2)
C15 C16 1.381(3)
C15 C18 1.440(3)
C16 C17 1.384(3)
C16 H16 0.97(2)
C17 H17 1.02(2)
C19 C20 1.387(3)
C20 C21 1.376(4)
C20 H20 0.92(3)
C21 C22 1.394(4)
C21 C24 1.452(5)
C22 C23 1.367(4)
C22 H22 0.95(3)
C23 H23 1.05(3)
N7 C35 1.329(3)
N7 C31 1.346(3)
N8 C36 1.141(4)
N9 C41 1.339(3)
N9 C37 1.348(3)
N10 C42 1.148(3)
N11 C47 1.344(3)
N11 C43 1.350(3)
N12 C48 1.151(3)
C25 C31 1.515(3)
C25 C26 1.533(3)
C25 C30 1.534(3)
C25 H25 0.98(2)
C26 C27 1.538(3)
C26 H26A 1.01(2)
C26 H26B 0.98(2)
C27 C37 1.517(3)
C27 C28 1.523(3)
C27 H27 0.99(2)
C28 C29 1.524(3)
C28 H28A 1.01(2)
C28 H28B 0.98(2)
C29 C43 1.514(3)
C29 C30 1.539(3)
C29 H29 1.03(2)
C30 H30A 1.03(2)
C30 H30B 1.03(2)
C31 C32 1.378(3)
C32 C33 1.391(3)
C32 H32 0.98(2)
C33 C34 1.364(4)
C33 C36 1.444(4)
C34 C35 1.384(4)
C34 H34 0.95(3)
C35 H35 0.96(3)
C37 C38 1.389(3)
C38 C39 1.393(3)
C38 H38 0.99(2)
C39 C40 1.394(3)
C39 C42 1.446(3)
C40 C41 1.380(3)
C40 H40 0.97(2)
C41 H41 0.97(2)
C43 C44 1.386(3)
C44 C45 1.399(3)
C44 H44 1.02(2)
C45 C46 1.376(4)
C45 C48 1.436(4)
C46 C47 1.373(4)
C46 H46 0.88(2)
C47 H47 0.98(3)

loop_
_geom_torsion_atom_site_label_1
_geom_torsion_atom_site_label_2
_geom_torsion_atom_site_label_3
_geom_torsion_atom_site_label_4
_geom_torsion
C7 C1 C2 C3 178.9(2)
C6 C1 C2 C3 -57.2(3)
C1 C2 C3 C13 -178.9(2)
C1 C2 C3 C4 57.2(3)
C13 C3 C4 C5 179.28(19)
C2 C3 C4 C5 -55.3(3)
C3 C4 C5 C19 179.04(19)
C3 C4 C5 C6 54.6(3)
C7 C1 C6 C5 179.39(19)
C2 C1 C6 C5 54.8(3)
C19 C5 C6 C1 179.60(19)
C4 C5 C6 C1 -54.3(3)
C11 N1 C7 C8 -0.1(3)
C11 N1 C7 C1 179.1(2)
C2 C1 C7 N1 -137.1(2)
C6 C1 C7 N1 99.5(2)
C2 C1 C7 C8 42.1(3)
C6 C1 C7 C8 -81.3(3)
N1 C7 C8 C9 0.8(3)
C1 C7 C8 C9 -178.3(2)
C7 C8 C9 C10 -1.0(4)
C7 C8 C9 C12 178.0(2)
C8 C9 C10 C11 0.5(4)
C12 C9 C10 C11 -178.5(2)
C7 N1 C11 C10 -0.5(4)
C9 C10 C11 N1 0.2(4)
C10 C9 C12 N2 145(7)
C8 C9 C12 N2 -34(7)
C17 N3 C13 C14 0.1(3)
C17 N3 C13 C3 179.79(19)
C2 C3 C13 N3 151.0(2)
C4 C3 C13 N3 -85.5(2)
C2 C3 C13 C14 -29.3(3)
C4 C3 C13 C14 94.2(2)
N3 C13 C14 C15 0.1(3)
C3 C13 C14 C15 -179.6(2)
C13 C14 C15 C16 -0.3(3)
C13 C14 C15 C18 180.0(2)
C14 C15 C16 C17 0.4(3)
C18 C15 C16 C17 -180.0(2)
C13 N3 C17 C16 0.0(3)
C15 C16 C17 N3 -0.2(4)
C16 C15 C18 N4 177(100)
C14 C15 C18 N4 -3(9)
C23 N5 C19 C20 -1.7(3)
C23 N5 C19 C5 -179.3(2)
C4 C5 C19 N5 -19.4(3)
C6 C5 C19 N5 105.9(2)
C4 C5 C19 C20 162.9(2)
C6 C5 C19 C20 -71.8(3)
N5 C19 C20 C21 1.0(4)
C5 C19 C20 C21 178.6(2)
C19 C20 C21 C22 0.4(4)
C19 C20 C21 C24 -178.7(3)
C20 C21 C22 C23 -1.1(4)
C24 C21 C22 C23 178.0(3)
C19 N5 C23 C22 1.0(4)
C21 C22 C23 N5 0.4(4)
C20 C21 C24 N6 -37(12)
C22 C21 C24 N6 144(12)
C31 C25 C26 C27 -178.76(18)
C30 C25 C26 C27 -53.0(3)
C25 C26 C27 C37 178.28(18)
C25 C26 C27 C28 52.7(3)
C37 C27 C28 C29 -178.25(19)
C26 C27 C28 C29 -54.8(3)
C27 C28 C29 C43 -178.6(2)
C27 C28 C29 C30 57.4(3)
C31 C25 C30 C29 179.3(2)
C26 C25 C30 C29 55.3(3)
C43 C29 C30 C25 176.1(2)
C28 C29 C30 C25 -57.6(3)
C35 N7 C31 C32 0.6(4)
C35 N7 C31 C25 178.6(3)
C26 C25 C31 N7 -71.3(3)
C30 C25 C31 N7 164.5(2)
C26 C25 C31 C32 106.6(3)
C30 C25 C31 C32 -17.6(4)
N7 C31 C32 C33 -0.2(4)
C25 C31 C32 C33 -178.0(2)
C31 C32 C33 C34 0.0(4)
C31 C32 C33 C36 -178.3(3)
C32 C33 C34 C35 -0.1(5)
C36 C33 C34 C35 178.1(3)
C31 N7 C35 C34 -0.7(5)
C33 C34 C35 N7 0.5(5)
C34 C33 C36 N8 -154(24)
C32 C33 C36 N8 24(25)
C41 N9 C37 C38 1.7(3)
C41 N9 C37 C27 -176.7(2)
C28 C27 C37 N9 -176.8(2)
C26 C27 C37 N9 58.9(3)
C28 C27 C37 C38 4.9(3)
C26 C27 C37 C38 -119.4(2)
N9 C37 C38 C39 -2.0(3)
C27 C37 C38 C39 176.3(2)
C37 C38 C39 C40 0.3(3)
C37 C38 C39 C42 -178.8(2)
C38 C39 C40 C41 1.6(3)
C42 C39 C40 C41 -179.4(2)
C37 N9 C41 C40 0.4(4)
C39 C40 C41 N9 -2.0(4)
C38 C39 C42 N10 -5(9)
C40 C39 C42 N10 175(100)
C47 N11 C43 C44 -0.7(3)
C47 N11 C43 C29 178.3(2)
C28 C29 C43 N11 170.0(2)
C30 C29 C43 N11 -65.9(3)
C28 C29 C43 C44 -10.9(3)
C30 C29 C43 C44 113.1(2)
N11 C43 C44 C45 0.3(3)
C29 C43 C44 C45 -178.7(2)
C43 C44 C45 C46 0.6(3)
C43 C44 C45 C48 -179.5(2)
C44 C45 C46 C47 -0.9(4)
C48 C45 C46 C47 179.2(2)
C43 N11 C47 C46 0.4(4)
C45 C46 C47 N11 0.4(4)
C46 C45 C48 N12 -123(10)
C44 C45 C48 N12 57(11)
